data_1552182
loop_
_publ_author_name
'Zhu, Yu'
'Zhang, Lei'
'Zhang, Jian'

_publ_section_title
;
 Assembly of High-Nuclearity Sn26, Sn34-Oxo Clusters: Solvent Strategy and
 Inorganic Sn Incorporation
;
_journal_name_full 'Chemical Science'
_journal_paper_doi 10.1039/C9SC02503K
_journal_year 2019
_chemical_formula_sum 'C74 H109 N6 Na O38 Sn6'
_chemical_formula_weight 2425.80
_space_group_crystal_system monoclinic
_space_group_IT_number 14
_space_group_name_Hall '-P 2yn'
_space_group_name_H-M_alt 'P 1 21/n 1'
_symmetry_space_group_name_Hall '-P 2yn'
_symmetry_space_group_name_H-M 'P 1 21/n 1'
_atom_sites_solution_hydrogens geom
_audit_creation_method SHELXL-2016/6
_audit_update_record
;
2019-08-01 deposited with the CCDC.    2019-08-12 downloaded from the CCDC.
;
_cell_angle_alpha 90
_cell_angle_beta 95.4880(10)
_cell_angle_gamma 90
_cell_formula_units_Z 2
_cell_length_a 12.9255(2)
_cell_length_b 19.9189(2)
_cell_length_c 18.8428(3)
_cell_measurement_reflns_used 11073
_cell_measurement_temperature 297.25(10)
_cell_measurement_theta_max 74.5310
_cell_measurement_theta_min 4.3170
_cell_volume 4829.06(12)
_computing_structure_refinement 'SHELXL-2016/6 (Sheldrick, 2016)'
_diffrn_ambient_temperature 297.25(10)
_diffrn_measured_fraction_theta_full 0.968
_diffrn_measured_fraction_theta_max 0.953
_diffrn_measurement_device_type 'SuperNova, Dual, Cu at zero, Atlas'
_diffrn_measurement_method CCD_Profile_fitting
_diffrn_radiation_type CuK\a
_diffrn_radiation_wavelength 1.54178
_diffrn_reflns_av_R_equivalents 0.0717
_diffrn_reflns_av_unetI/netI 0.0608
_diffrn_reflns_Laue_measured_fraction_full 0.968
_diffrn_reflns_Laue_measured_fraction_max 0.953
_diffrn_reflns_limit_h_max 16
_diffrn_reflns_limit_h_min -11
_diffrn_reflns_limit_k_max 24
_diffrn_reflns_limit_k_min -24
_diffrn_reflns_limit_l_max 21
_diffrn_reflns_limit_l_min -23
_diffrn_reflns_number 27808
_diffrn_reflns_point_group_measured_fraction_full 0.968
_diffrn_reflns_point_group_measured_fraction_max 0.953
_diffrn_reflns_theta_full 67.679
_diffrn_reflns_theta_max 74.552
_diffrn_reflns_theta_min 4.555
_exptl_absorpt_coefficient_mu 12.924
_exptl_absorpt_correction_T_max 1.00000
_exptl_absorpt_correction_T_min 0.04993
_exptl_absorpt_correction_type multi-scan
_exptl_absorpt_process_details 'SADABS (Sheldrick, 1996)'
_exptl_crystal_colour colourless
_exptl_crystal_density_diffrn 1.668
_exptl_crystal_density_method 'not measured'
_exptl_crystal_description Prism
_exptl_crystal_F_000 2420
_exptl_crystal_size_max 0.2000
_exptl_crystal_size_mid 0.2000
_exptl_crystal_size_min 0.2000
_refine_diff_density_max 2.553
_refine_diff_density_min -2.940
_refine_diff_density_rms 0.209
_refine_ls_extinction_method none
_refine_ls_goodness_of_fit_ref 1.016
_refine_ls_hydrogen_treatment constr
_refine_ls_matrix_type full
_refine_ls_number_parameters 547
_refine_ls_number_reflns 9410
_refine_ls_number_restraints 173
_refine_ls_restrained_S_all 1.012
_refine_ls_R_factor_all 0.0769
_refine_ls_R_factor_gt 0.0652
_refine_ls_shift/su_max 0.001
_refine_ls_shift/su_mean 0.000
_refine_ls_structure_factor_coef Fsqd
_refine_ls_weighting_details 'w=1/[\s^2^(Fo^2^)+90.0000P] where P=(Fo^2^+2Fc^2^)/3'
_refine_ls_weighting_scheme calc
_refine_ls_wR_factor_gt 0.1439
_refine_ls_wR_factor_ref 0.1518
_reflns_Friedel_coverage 0.000
_reflns_number_gt 7818
_reflns_number_total 9410
_reflns_threshold_expression 'I > 2\s(I)'
_cod_data_source_file c9sc02503k2.cif
_cod_data_source_block x_sq
_cod_database_code 1552182
_shelx_shelxl_version_number 2016/6
_shelx_space_group_comment
;
The symmetry employed for this shelxl refinement is uniquely defined
by the following loop, which should always be used as a source of
symmetry information in preference to the above space-group names.
They are only intended as comments.
;

loop_
_space_group_symop_operation_xyz
'x, y, z'
'-x+1/2, y+1/2, -z+1/2'
'-x, -y, -z'
'x-1/2, -y-1/2, z-1/2'

loop_
_atom_site_label
_atom_site_type_symbol
_atom_site_fract_x
_atom_site_fract_y
_atom_site_fract_z
_atom_site_U_iso_or_equiv
_atom_site_adp_type
_atom_site_occupancy
_atom_site_site_symmetry_order
_atom_site_calc_flag
_atom_site_refinement_flags_posn
_atom_site_refinement_flags_adp
_atom_site_refinement_flags_occupancy
_atom_site_disorder_assembly
_atom_site_disorder_group
Sn1 Sn 0.43325(4) 0.32533(2) 0.47971(3) 0.02751(14) Uani 1 1 d . . . . .
Sn2 Sn 0.60245(4) 0.40382(3) 0.36204(3) 0.02793(14) Uani 1 1 d . . . . .
Sn3 Sn 0.33159(4) 0.44515(2) 0.34944(3) 0.02703(13) Uani 1 1 d . . . . .
Na1 Na 0.500000 0.500000 0.500000 0.0504(14) Uani 1 2 d S . P . .
O1 O 0.5729(4) 0.3861(3) 0.4634(3) 0.0268(11) Uani 1 1 d . . . . .
O2 O 0.4788(4) 0.4796(3) 0.3682(3) 0.0263(11) Uani 1 1 d . . . . .
O3 O 0.3564(5) 0.4138(3) 0.4627(3) 0.0279(12) Uani 1 1 d . . . . .
O4 O 0.4380(5) 0.3526(3) 0.3601(3) 0.0295(12) Uani 1 1 d D U . . .
O5 O 0.2923(5) 0.2715(3) 0.4304(3) 0.0398(15) Uani 1 1 d . . . . .
O6 O 0.1448(7) 0.2180(5) 0.4447(5) 0.072(3) Uani 1 1 d . . . . .
O7 O 0.4629(6) 0.4006(3) 0.6948(3) 0.0427(15) Uani 1 1 d . . . . .
O8 O 0.4921(5) 0.3716(3) 0.5845(3) 0.0344(13) Uani 1 1 d . . . . .
O9 O 0.6357(5) 0.2950(3) 0.3468(4) 0.0432(16) Uani 1 1 d . . . . .
O10 O 0.7490(7) 0.2111(4) 0.3566(5) 0.066(2) Uani 1 1 d . . . . .
O11 O 0.8184(6) 0.5453(3) 0.4650(4) 0.0475(17) Uani 1 1 d . . . . .
O12 O 0.6806(5) 0.4971(3) 0.4056(4) 0.0354(14) Uani 1 1 d . . . . .
O13 O 0.3618(6) 0.4244(3) 0.2363(3) 0.0423(15) Uani 1 1 d . . . . .
O14 O 0.3640(8) 0.4606(5) 0.1250(4) 0.074(3) Uani 1 1 d . . . . .
O15 O 0.2679(6) 0.6410(3) 0.4303(4) 0.0439(16) Uani 1 1 d . . . . .
O16 O 0.2926(5) 0.5314(3) 0.4182(3) 0.0317(13) Uani 1 1 d . . . . .
N1 N 0.3210(6) 0.3049(3) 0.5633(4) 0.0308(15) Uani 1 1 d . . . . .
N2 N 0.7685(6) 0.3817(3) 0.4024(4) 0.0317(15) Uani 1 1 d . . . . .
N3 N 0.3028(6) 0.5395(3) 0.2829(4) 0.0302(15) Uani 1 1 d . . . . .
C1 C 0.5269(11) 0.2364(5) 0.4895(7) 0.064(3) Uani 1 1 d D U . . .
H1A H 0.565732 0.233507 0.448081 0.076 Uiso 0.5 1 calc R U P A 1
H1B H 0.576927 0.241484 0.530962 0.076 Uiso 0.5 1 calc R U P A 1
H1C H 0.529199 0.218489 0.441861 0.076 Uiso 0.5 1 calc R U P B 2
H1D H 0.597027 0.250507 0.505755 0.076 Uiso 0.5 1 calc R U P B 2
C2 C 0.470(2) 0.1708(12) 0.497(3) 0.123(11) Uani 0.5 1 d D U P C 1
H2A H 0.418425 0.164939 0.456275 0.148 Uiso 0.5 1 calc R U P C 1
H2B H 0.435077 0.170990 0.539780 0.148 Uiso 0.5 1 calc R U P C 1
C3 C 0.548(3) 0.1132(11) 0.499(2) 0.131(11) Uani 0.5 1 d D U P C 1
H3A H 0.529704 0.081938 0.460460 0.157 Uiso 0.5 1 calc R U P C 1
H3B H 0.617387 0.130443 0.493785 0.157 Uiso 0.5 1 calc R U P C 1
C4 C 0.547(4) 0.078(2) 0.570(3) 0.176(16) Uani 0.5 1 d D U P C 1
H4A H 0.595702 0.041527 0.572840 0.264 Uiso 0.5 1 calc R U P C 1
H4B H 0.565828 0.109267 0.608000 0.264 Uiso 0.5 1 calc R U P C 1
H4C H 0.478474 0.060944 0.574800 0.264 Uiso 0.5 1 calc R U P C 1
C2B C 0.501(2) 0.1797(12) 0.5357(17) 0.081(6) Uani 0.5 1 d D U P C 2
H2C H 0.449861 0.151066 0.509809 0.097 Uiso 0.5 1 calc R U P C 2
H2D H 0.471419 0.196924 0.577397 0.097 Uiso 0.5 1 calc R U P C 2
C3B C 0.599(3) 0.1386(16) 0.5591(18) 0.122(10) Uani 0.5 1 d D U P C 2
H3C H 0.651573 0.167567 0.582815 0.146 Uiso 0.5 1 calc R U P C 2
H3D H 0.582089 0.104109 0.592587 0.146 Uiso 0.5 1 calc R U P C 2
C4B C 0.639(3) 0.107(2) 0.495(3) 0.162(16) Uani 0.5 1 d D U P C 2
H4D H 0.700345 0.080897 0.510106 0.244 Uiso 0.5 1 calc R U P C 2
H4E H 0.587042 0.077589 0.472273 0.244 Uiso 0.5 1 calc R U P C 2
H4F H 0.656353 0.140889 0.462525 0.244 Uiso 0.5 1 calc R U P C 2
C5 C 0.6142(8) 0.4240(6) 0.2525(5) 0.048(2) Uani 1 1 d . . . . .
H5A H 0.561434 0.397500 0.225288 0.057 Uiso 1 1 calc R U . . .
H5B H 0.595949 0.470814 0.244286 0.057 Uiso 1 1 calc R U . . .
C6 C 0.7155(12) 0.4119(9) 0.2209(8) 0.083(5) Uani 1 1 d D . . . .
H6A H 0.769889 0.438797 0.246091 0.100 Uiso 1 1 calc R U . . .
H6B H 0.734845 0.365053 0.226556 0.100 Uiso 1 1 calc R U . . .
C7 C 0.7053(19) 0.4307(14) 0.1401(14) 0.165(11) Uani 1 1 d D U . . .
H7A H 0.661395 0.398388 0.113081 0.198 Uiso 0.5 1 calc R U P D 1
H7B H 0.674023 0.474821 0.133188 0.198 Uiso 0.5 1 calc R U P D 1
H7C H 0.637252 0.417988 0.118000 0.198 Uiso 0.5 1 calc R U P E 2
H7D H 0.713636 0.478776 0.134384 0.198 Uiso 0.5 1 calc R U P E 2
C8 C 0.811(3) 0.431(3) 0.115(2) 0.181(17) Uani 0.5 1 d D U P F 1
H8A H 0.806410 0.442068 0.065669 0.272 Uiso 0.5 1 calc R U P F 1
H8B H 0.853684 0.462904 0.142219 0.272 Uiso 0.5 1 calc R U P F 1
H8C H 0.841104 0.386760 0.122188 0.272 Uiso 0.5 1 calc R U P F 1
C8B C 0.788(4) 0.394(3) 0.1060(19) 0.183(18) Uani 0.5 1 d D U P F 2
H8D H 0.783588 0.404603 0.056134 0.274 Uiso 0.5 1 calc R U P F 2
H8E H 0.855050 0.407021 0.128159 0.274 Uiso 0.5 1 calc R U P F 2
H8F H 0.778979 0.346483 0.111842 0.274 Uiso 0.5 1 calc R U P F 2
C9 C 0.1802(7) 0.4003(5) 0.3366(6) 0.049(3) Uani 1 1 d D . . . .
H9A H 0.186865 0.353817 0.351519 0.058 Uiso 1 1 calc R U . . .
H9B H 0.137117 0.422711 0.368711 0.058 Uiso 1 1 calc R U . . .
C10 C 0.1235(11) 0.4020(9) 0.2622(8) 0.099(6) Uani 1 1 d D . . . .
H10A H 0.114868 0.448277 0.246592 0.119 Uiso 1 1 calc R U . . .
H10B H 0.164881 0.379096 0.229311 0.119 Uiso 1 1 calc R U . . .
C11 C 0.0187(11) 0.3690(10) 0.2605(12) 0.127(8) Uani 1 1 d D U . . .
H11A H -0.013184 0.381136 0.303297 0.152 Uiso 1 1 calc R U . . .
H11B H -0.025518 0.385730 0.219845 0.152 Uiso 1 1 calc R U . . .
C12 C 0.0250(17) 0.2946(9) 0.2559(16) 0.156(11) Uani 1 1 d D U . . .
H12A H -0.043478 0.275841 0.254983 0.234 Uiso 1 1 calc R U . . .
H12B H 0.055174 0.282307 0.213107 0.234 Uiso 1 1 calc R U . . .
H12C H 0.067505 0.277714 0.296544 0.234 Uiso 1 1 calc R U . . .
C13 C 0.2214(8) 0.2505(5) 0.4670(6) 0.042(2) Uani 1 1 d . . . . .
C14 C 0.2337(8) 0.2705(4) 0.5457(5) 0.038(2) Uani 1 1 d . . . . .
C15 C 0.1675(9) 0.2545(6) 0.5954(7) 0.056(3) Uani 1 1 d . . . . .
H15A H 0.109153 0.228175 0.582893 0.068 Uiso 1 1 calc R U . . .
C16 C 0.1879(10) 0.2774(7) 0.6638(7) 0.066(3) Uani 1 1 d . . . . .
H16A H 0.142728 0.268082 0.698116 0.079 Uiso 1 1 calc R U . . .
C17 C 0.2786(9) 0.3152(5) 0.6811(5) 0.049(3) Uani 1 1 d . . . . .
H17A H 0.294824 0.330673 0.727427 0.059 Uiso 1 1 calc R U . . .
C18 C 0.3416(7) 0.3288(4) 0.6302(5) 0.0335(18) Uani 1 1 d . . . . .
C19 C 0.4410(7) 0.3698(4) 0.6383(4) 0.0307(17) Uani 1 1 d . . . . .
C20 C 0.7252(8) 0.2700(5) 0.3655(5) 0.042(2) Uani 1 1 d . . . . .
C21 C 0.8057(8) 0.3180(5) 0.3991(5) 0.040(2) Uani 1 1 d . . . . .
C22 C 0.9041(9) 0.3024(5) 0.4249(7) 0.052(3) Uani 1 1 d . . . . .
H22A H 0.928856 0.258752 0.421587 0.062 Uiso 1 1 calc R U . . .
C23 C 0.9675(9) 0.3527(6) 0.4566(7) 0.060(3) Uani 1 1 d . . . . .
H23A H 1.035035 0.342699 0.475200 0.072 Uiso 1 1 calc R U . . .
C24 C 0.9304(8) 0.4169(5) 0.4605(7) 0.051(3) Uani 1 1 d . . . . .
H24A H 0.972253 0.451139 0.480724 0.062 Uiso 1 1 calc R U . . .
C25 C 0.8283(7) 0.4295(4) 0.4332(5) 0.0358(19) Uani 1 1 d . . . . .
C26 C 0.7736(7) 0.4972(4) 0.4346(5) 0.0335(18) Uani 1 1 d . . . . .
C27 C 0.3467(8) 0.4681(5) 0.1891(5) 0.042(2) Uani 1 1 d . . . . .
C28 C 0.3134(8) 0.5369(5) 0.2124(5) 0.040(2) Uani 1 1 d . . . . .
C29 C 0.2984(11) 0.5933(6) 0.1708(6) 0.064(3) Uani 1 1 d . . . . .
H29A H 0.305207 0.591592 0.122097 0.077 Uiso 1 1 calc R U . . .
C30 C 0.2732(12) 0.6524(6) 0.2026(7) 0.075(4) Uani 1 1 d . . . . .
H30A H 0.262159 0.690949 0.175068 0.090 Uiso 1 1 calc R U . . .
C31 C 0.2640(10) 0.6552(5) 0.2743(6) 0.056(3) Uani 1 1 d . . . . .
H31A H 0.247908 0.695427 0.295702 0.067 Uiso 1 1 calc R U . . .
C32 C 0.2792(7) 0.5968(4) 0.3146(5) 0.0328(18) Uani 1 1 d . . . . .
C33 C 0.2769(7) 0.5906(4) 0.3936(4) 0.0321(18) Uani 1 1 d . . . . .
C34 C 0.4146(11) 0.2957(6) 0.3077(7) 0.068(4) Uani 1 1 d D U . . .
H34A H 0.464162 0.260318 0.317726 0.102 Uiso 1 1 calc R U . . .
H34B H 0.345829 0.278966 0.312085 0.102 Uiso 1 1 calc R U . . .
H34C H 0.418820 0.311919 0.260091 0.102 Uiso 1 1 calc R U . . .

loop_
_atom_site_aniso_label
_atom_site_aniso_U_11
_atom_site_aniso_U_22
_atom_site_aniso_U_33
_atom_site_aniso_U_23
_atom_site_aniso_U_13
_atom_site_aniso_U_12
Sn1 0.0442(3) 0.0153(2) 0.0237(2) -0.00012(17) 0.0066(2) 0.0009(2)
Sn2 0.0386(3) 0.0261(2) 0.0197(2) -0.00332(18) 0.0058(2) 0.0026(2)
Sn3 0.0357(3) 0.0218(2) 0.0230(2) -0.00072(18) -0.0003(2) -0.0013(2)
Na1 0.078(4) 0.034(3) 0.038(3) -0.018(2) 0.002(3) -0.002(3)
O1 0.031(3) 0.026(3) 0.024(3) -0.001(2) 0.010(2) -0.003(2)
O2 0.027(3) 0.021(2) 0.030(3) -0.003(2) 0.000(2) 0.003(2)
O3 0.048(3) 0.020(2) 0.015(2) 0.0031(19) 0.004(2) 0.005(2)
O4 0.044(3) 0.021(2) 0.023(3) -0.002(2) 0.004(2) 0.003(2)
O5 0.058(4) 0.034(3) 0.028(3) -0.007(2) 0.009(3) -0.009(3)
O6 0.063(5) 0.088(6) 0.065(6) -0.035(5) 0.003(4) -0.032(5)
O7 0.065(4) 0.041(3) 0.022(3) -0.005(3) 0.006(3) -0.009(3)
O8 0.045(4) 0.038(3) 0.021(3) -0.003(2) 0.007(2) -0.008(3)
O9 0.055(4) 0.029(3) 0.045(4) -0.014(3) 0.002(3) 0.004(3)
O10 0.088(6) 0.035(4) 0.075(6) -0.013(4) 0.008(5) 0.016(4)
O11 0.053(4) 0.034(3) 0.054(4) -0.010(3) -0.002(3) -0.006(3)
O12 0.039(3) 0.023(3) 0.042(3) -0.004(2) -0.003(3) -0.001(2)
O13 0.063(4) 0.033(3) 0.031(3) -0.007(3) 0.004(3) 0.005(3)
O14 0.124(8) 0.073(6) 0.029(4) -0.006(4) 0.027(5) 0.021(5)
O15 0.070(5) 0.028(3) 0.034(3) -0.004(3) 0.005(3) 0.015(3)
O16 0.050(4) 0.026(3) 0.020(3) 0.001(2) 0.008(2) 0.011(2)
N1 0.051(4) 0.021(3) 0.022(3) 0.002(2) 0.011(3) -0.002(3)
N2 0.045(4) 0.025(3) 0.026(3) -0.003(3) 0.007(3) 0.004(3)
N3 0.041(4) 0.028(3) 0.023(3) 0.003(3) 0.006(3) 0.005(3)
C1 0.099(10) 0.039(5) 0.054(7) 0.014(5) 0.017(6) 0.032(6)
C2 0.126(13) 0.113(13) 0.130(13) 0.008(9) 0.010(9) 0.008(9)
C3 0.134(13) 0.122(13) 0.137(13) 0.005(9) 0.015(9) 0.008(9)
C4 0.18(2) 0.17(2) 0.17(2) 0.005(17) 0.004(17) 0.007(17)
C2B 0.092(10) 0.060(8) 0.092(10) 0.030(7) 0.013(8) 0.004(8)
C3B 0.127(13) 0.116(12) 0.123(13) 0.012(9) 0.012(9) 0.008(9)
C4B 0.16(2) 0.16(2) 0.17(2) 0.010(17) 0.022(17) 0.016(16)
C5 0.055(6) 0.062(6) 0.030(5) 0.000(4) 0.021(4) -0.003(5)
C6 0.075(9) 0.118(13) 0.061(9) 0.012(8) 0.032(7) 0.014(9)
C7 0.19(2) 0.21(3) 0.118(18) 0.052(17) 0.107(18) 0.04(2)
C8 0.21(3) 0.22(4) 0.14(3) 0.05(3) 0.13(2) 0.02(3)
C8B 0.21(3) 0.22(4) 0.14(3) 0.03(3) 0.11(3) -0.02(3)
C9 0.033(5) 0.052(6) 0.058(7) -0.006(5) -0.014(5) -0.008(4)
C10 0.071(10) 0.144(16) 0.077(11) 0.022(10) -0.022(8) -0.040(10)
C11 0.095(13) 0.157(14) 0.122(19) 0.001(15) -0.021(12) -0.051(14)
C12 0.133(19) 0.161(14) 0.18(3) -0.03(2) 0.041(19) -0.054(18)
C13 0.050(6) 0.036(5) 0.041(5) -0.011(4) 0.006(4) 0.002(4)
C14 0.050(6) 0.029(4) 0.036(5) 0.000(3) 0.006(4) -0.009(4)
C15 0.059(7) 0.058(7) 0.054(7) -0.006(5) 0.015(5) -0.025(6)
C16 0.073(8) 0.078(8) 0.049(7) 0.004(6) 0.020(6) -0.033(7)
C17 0.066(7) 0.056(6) 0.028(5) -0.004(4) 0.016(5) -0.013(5)
C18 0.048(5) 0.027(4) 0.025(4) -0.002(3) 0.001(4) 0.001(4)
C19 0.043(5) 0.026(4) 0.023(4) 0.002(3) 0.003(3) 0.000(3)
C20 0.060(6) 0.032(4) 0.035(5) -0.008(4) 0.017(4) 0.006(4)
C21 0.053(6) 0.032(4) 0.034(5) 0.000(4) 0.009(4) 0.010(4)
C22 0.054(6) 0.044(5) 0.058(7) 0.003(5) 0.011(5) 0.015(5)
C23 0.040(6) 0.068(7) 0.070(8) 0.002(6) -0.002(5) 0.013(5)
C24 0.043(6) 0.048(6) 0.061(7) -0.009(5) -0.004(5) -0.002(5)
C25 0.036(5) 0.037(5) 0.035(5) 0.000(4) 0.006(4) 0.002(4)
C26 0.037(5) 0.033(4) 0.032(4) -0.002(3) 0.010(4) -0.001(4)
C27 0.053(6) 0.047(5) 0.027(4) -0.007(4) 0.015(4) 0.006(4)
C28 0.055(6) 0.042(5) 0.023(4) 0.008(4) 0.009(4) 0.009(4)
C29 0.107(10) 0.062(7) 0.026(5) 0.016(5) 0.015(6) 0.023(7)
C30 0.128(12) 0.056(7) 0.045(7) 0.031(6) 0.029(7) 0.030(8)
C31 0.090(9) 0.038(5) 0.041(6) 0.013(4) 0.013(6) 0.027(5)
C32 0.044(5) 0.027(4) 0.027(4) 0.010(3) 0.004(4) 0.009(3)
C33 0.041(5) 0.030(4) 0.024(4) 0.002(3) 0.001(3) 0.006(4)
C34 0.103(9) 0.053(6) 0.047(6) -0.026(4) 0.002(6) -0.014(6)

loop_
_atom_type_symbol
_atom_type_description
_atom_type_scat_dispersion_real
_atom_type_scat_dispersion_imag
_atom_type_scat_source
C C 0.0181 0.0091 'International Tables Vol C Tables 4.2.6.8 and 6.1.1.4'
N N 0.0311 0.0180 'International Tables Vol C Tables 4.2.6.8 and 6.1.1.4'
O O 0.0492 0.0322 'International Tables Vol C Tables 4.2.6.8 and 6.1.1.4'
Na Na 0.1353 0.1239 'International Tables Vol C Tables 4.2.6.8 and 6.1.1.4'
Sn Sn 0.0259 5.4591 'International Tables Vol C Tables 4.2.6.8 and 6.1.1.4'
H H 0.0000 0.0000 'International Tables Vol C Tables 4.2.6.8 and 6.1.1.4'

loop_
_geom_angle_atom_site_label_1
_geom_angle_atom_site_label_2
_geom_angle_atom_site_label_3
_geom_angle
_geom_angle_site_symmetry_1
_geom_angle_site_symmetry_3
O3 Sn1 C1 173.3(4) . .
O3 Sn1 O1 84.1(2) . .
C1 Sn1 O1 90.2(4) . .
O3 Sn1 O5 89.0(2) . .
C1 Sn1 O5 94.1(4) . .
O1 Sn1 O5 147.6(2) . .
O3 Sn1 O8 84.4(2) . .
C1 Sn1 O8 97.0(4) . .
O1 Sn1 O8 71.7(2) . .
O5 Sn1 O8 139.1(2) . .
O3 Sn1 N1 86.0(2) . .
C1 Sn1 N1 100.6(4) . .
O1 Sn1 N1 140.7(2) . .
O5 Sn1 N1 69.8(2) . .
O8 Sn1 N1 69.5(2) . .
O3 Sn1 O4 72.7(2) . .
C1 Sn1 O4 102.1(4) . .
O1 Sn1 O4 69.0(2) . .
O5 Sn1 O4 78.8(2) . .
O8 Sn1 O4 135.9(2) . .
N1 Sn1 O4 142.1(2) . .
O3 Sn1 Na1 44.51(16) . .
C1 Sn1 Na1 131.5(4) . .
O1 Sn1 Na1 45.31(14) . .
O5 Sn1 Na1 133.22(17) . .
O8 Sn1 Na1 56.73(15) . .
N1 Sn1 Na1 105.14(16) . .
O4 Sn1 Na1 81.32(13) . .
O1 Sn2 C5 173.2(3) . .
O1 Sn2 O2 82.3(2) . .
C5 Sn2 O2 92.3(3) . .
O1 Sn2 O12 85.3(2) . .
C5 Sn2 O12 97.3(4) . .
O2 Sn2 O12 73.5(2) . .
O1 Sn2 O9 90.5(2) . .
C5 Sn2 O9 91.5(4) . .
O2 Sn2 O9 144.9(2) . .
O12 Sn2 O9 140.3(2) . .
O1 Sn2 N2 84.6(2) . .
C5 Sn2 N2 102.2(3) . .
O2 Sn2 N2 141.9(2) . .
O12 Sn2 N2 69.9(2) . .
O9 Sn2 N2 70.4(2) . .
O1 Sn2 O4 71.7(2) . .
C5 Sn2 O4 102.5(3) . .
O2 Sn2 O4 68.95(19) . .
O12 Sn2 O4 137.9(2) . .
O9 Sn2 O4 76.2(2) . .
N2 Sn2 O4 138.6(2) . .
O1 Sn2 Na1 44.68(15) . .
C5 Sn2 Na1 132.1(3) . .
O2 Sn2 Na1 43.74(14) . .
O12 Sn2 Na1 58.28(17) . .
O9 Sn2 Na1 134.49(19) . .
N2 Sn2 Na1 105.43(17) . .
O4 Sn2 Na1 81.22(13) . .
O2 Sn3 C9 174.2(3) . .
O2 Sn3 O3 83.1(2) . .
C9 Sn3 O3 92.2(3) . .
O2 Sn3 O16 84.2(2) . .
C9 Sn3 O16 97.6(4) . .
O3 Sn3 O16 71.25(19) . .
O2 Sn3 O13 89.0(2) . .
C9 Sn3 O13 93.2(4) . .
O3 Sn3 O13 147.2(2) . .
O16 Sn3 O13 139.6(2) . .
O2 Sn3 N3 85.2(2) . .
C9 Sn3 N3 100.5(3) . .
O3 Sn3 N3 140.0(2) . .
O16 Sn3 N3 69.6(2) . .
O13 Sn3 N3 70.2(2) . .
O2 Sn3 O4 73.3(2) . .
C9 Sn3 O4 102.0(3) . .
O3 Sn3 O4 70.07(19) . .
O16 Sn3 O4 137.0(2) . .
O13 Sn3 O4 77.2(2) . .
N3 Sn3 O4 141.1(2) . .
O2 Sn3 Na1 42.85(16) . .
C9 Sn3 Na1 134.2(3) . .
O3 Sn3 Na1 45.72(15) . .
O16 Sn3 Na1 57.31(15) . .
O13 Sn3 Na1 131.46(19) . .
N3 Sn3 Na1 103.91(18) . .
O4 Sn3 Na1 82.07(14) . .
O2 Na1 O2 180.0 3_666 .
O2 Na1 O1 113.56(17) 3_666 .
O2 Na1 O1 66.44(17) . .
O2 Na1 O1 66.44(17) 3_666 3_666
O2 Na1 O1 113.56(17) . 3_666
O1 Na1 O1 180.0 . 3_666
O2 Na1 O3 112.72(17) 3_666 .
O2 Na1 O3 67.28(17) . .
O1 Na1 O3 67.18(17) . .
O1 Na1 O3 112.82(17) 3_666 .
O2 Na1 O3 67.28(17) 3_666 3_666
O2 Na1 O3 112.71(17) . 3_666
O1 Na1 O3 112.82(17) . 3_666
O1 Na1 O3 67.18(17) 3_666 3_666
O3 Na1 O3 180.0 . 3_666
O2 Na1 Sn3 146.73(12) 3_666 .
O2 Na1 Sn3 33.27(12) . .
O1 Na1 Sn3 74.28(13) . .
O1 Na1 Sn3 105.72(13) 3_666 .
O3 Na1 Sn3 38.02(11) . .
O3 Na1 Sn3 141.97(11) 3_666 .
O2 Na1 Sn3 33.27(12) 3_666 3_666
O2 Na1 Sn3 146.73(12) . 3_666
O1 Na1 Sn3 105.72(13) . 3_666
O1 Na1 Sn3 74.28(13) 3_666 3_666
O3 Na1 Sn3 141.97(11) . 3_666
O3 Na1 Sn3 38.03(11) 3_666 3_666
Sn3 Na1 Sn3 180.0 . 3_666
O2 Na1 Sn2 37.57(12) 3_666 3_666
O2 Na1 Sn2 142.43(12) . 3_666
O1 Na1 Sn2 146.63(12) . 3_666
O1 Na1 Sn2 33.37(12) 3_666 3_666
O3 Na1 Sn2 104.35(12) . 3_666
O3 Na1 Sn2 75.65(12) 3_666 3_666
Sn3 Na1 Sn2 119.968(13) . 3_666
Sn3 Na1 Sn2 60.031(12) 3_666 3_666
O2 Na1 Sn2 142.43(12) 3_666 .
O2 Na1 Sn2 37.57(12) . .
O1 Na1 Sn2 33.37(12) . .
O1 Na1 Sn2 146.63(12) 3_666 .
O3 Na1 Sn2 75.65(12) . .
O3 Na1 Sn2 104.35(12) 3_666 .
Sn3 Na1 Sn2 60.032(12) . .
Sn3 Na1 Sn2 119.969(13) 3_666 .
Sn2 Na1 Sn2 180.000(14) 3_666 .
O2 Na1 Sn1 105.33(12) 3_666 .
O2 Na1 Sn1 74.67(12) . .
O1 Na1 Sn1 37.78(12) . .
O1 Na1 Sn1 142.22(12) 3_666 .
O3 Na1 Sn1 33.58(12) . .
O3 Na1 Sn1 146.42(12) 3_666 .
Sn3 Na1 Sn1 59.910(12) . .
Sn3 Na1 Sn1 120.090(12) 3_666 .
Sn2 Na1 Sn1 119.528(12) 3_666 .
Sn2 Na1 Sn1 60.471(12) . .
O2 Na1 Sn1 74.67(12) 3_666 3_666
O2 Na1 Sn1 105.33(12) . 3_666
O1 Na1 Sn1 142.22(12) . 3_666
O1 Na1 Sn1 37.78(12) 3_666 3_666
O3 Na1 Sn1 146.42(12) . 3_666
O3 Na1 Sn1 33.58(12) 3_666 3_666
Sn3 Na1 Sn1 120.090(12) . 3_666
Sn3 Na1 Sn1 59.910(12) 3_666 3_666
Sn2 Na1 Sn1 60.472(12) 3_666 3_666
Sn2 Na1 Sn1 119.528(12) . 3_666
Sn1 Na1 Sn1 180.0 . 3_666
Sn2 O1 Sn1 117.2(3) . .
Sn2 O1 Na1 102.0(2) . .
Sn1 O1 Na1 96.91(19) . .
Sn3 O2 Sn2 115.6(2) . .
Sn3 O2 Na1 103.9(2) . .
Sn2 O2 Na1 98.7(2) . .
Sn1 O3 Sn3 114.8(2) . .
Sn1 O3 Na1 101.9(2) . .
Sn3 O3 Na1 96.26(19) . .
C34 O4 Sn3 117.5(7) . .
C34 O4 Sn1 115.9(6) . .
Sn3 O4 Sn1 101.6(2) . .
C34 O4 Sn2 117.3(7) . .
Sn3 O4 Sn2 100.7(2) . .
Sn1 O4 Sn2 101.2(2) . .
C13 O5 Sn1 122.3(6) . .
C19 O8 Sn1 122.3(5) . .
C20 O9 Sn2 121.5(6) . .
C26 O12 Sn2 122.3(5) . .
C27 O13 Sn3 121.4(6) . .
C33 O16 Sn3 122.3(5) . .
C14 N1 C18 119.9(8) . .
C14 N1 Sn1 120.0(6) . .
C18 N1 Sn1 120.1(6) . .
C25 N2 C21 119.7(8) . .
C25 N2 Sn2 120.3(6) . .
C21 N2 Sn2 119.8(6) . .
C32 N3 C28 121.5(7) . .
C32 N3 Sn3 119.4(5) . .
C28 N3 Sn3 119.0(6) . .
C2B C1 Sn1 121.6(12) . .
C2 C1 Sn1 116.6(13) . .
C2 C1 H1A 108.1 . .
Sn1 C1 H1A 108.1 . .
C2 C1 H1B 108.1 . .
Sn1 C1 H1B 108.1 . .
H1A C1 H1B 107.3 . .
C2B C1 H1C 106.9 . .
Sn1 C1 H1C 106.9 . .
C2B C1 H1D 106.9 . .
Sn1 C1 H1D 106.9 . .
H1C C1 H1D 106.7 . .
C1 C2 C3 109.2(18) . .
C1 C2 H2A 109.8 . .
C3 C2 H2A 109.8 . .
C1 C2 H2B 109.8 . .
C3 C2 H2B 109.8 . .
H2A C2 H2B 108.3 . .
C4 C3 C2 108.1(18) . .
C4 C3 H3A 110.1 . .
C2 C3 H3A 110.1 . .
C4 C3 H3B 110.1 . .
C2 C3 H3B 110.1 . .
H3A C3 H3B 108.4 . .
C3 C4 H4A 109.5 . .
C3 C4 H4B 109.5 . .
H4A C4 H4B 109.5 . .
C3 C4 H4C 109.5 . .
H4A C4 H4C 109.5 . .
H4B C4 H4C 109.5 . .
C1 C2B C3B 110.6(16) . .
C1 C2B H2C 109.5 . .
C3B C2B H2C 109.5 . .
C1 C2B H2D 109.5 . .
C3B C2B H2D 109.5 . .
H2C C2B H2D 108.1 . .
C4B C3B C2B 109.7(18) . .
C4B C3B H3C 109.7 . .
C2B C3B H3C 109.7 . .
C4B C3B H3D 109.7 . .
C2B C3B H3D 109.7 . .
H3C C3B H3D 108.2 . .
C3B C4B H4D 109.5 . .
C3B C4B H4E 109.5 . .
H4D C4B H4E 109.5 . .
C3B C4B H4F 109.5 . .
H4D C4B H4F 109.5 . .
H4E C4B H4F 109.5 . .
C6 C5 Sn2 119.9(9) . .
C6 C5 H5A 107.3 . .
Sn2 C5 H5A 107.3 . .
C6 C5 H5B 107.3 . .
Sn2 C5 H5B 107.3 . .
H5A C5 H5B 106.9 . .
C7 C6 C5 110.5(13) . .
C7 C6 H6A 109.5 . .
C5 C6 H6A 109.5 . .
C7 C6 H6B 109.5 . .
C5 C6 H6B 109.5 . .
H6A C6 H6B 108.1 . .
C8B C7 C6 108(2) . .
C8 C7 C6 108(2) . .
C8 C7 H7A 110.1 . .
C6 C7 H7A 110.1 . .
C8 C7 H7B 110.1 . .
C6 C7 H7B 110.1 . .
H7A C7 H7B 108.4 . .
C8B C7 H7C 110.2 . .
C6 C7 H7C 110.2 . .
C8B C7 H7D 110.2 . .
C6 C7 H7D 110.2 . .
H7C C7 H7D 108.5 . .
C7 C8 H8A 109.5 . .
C7 C8 H8B 109.5 . .
H8A C8 H8B 109.5 . .
C7 C8 H8C 109.5 . .
H8A C8 H8C 109.5 . .
H8B C8 H8C 109.5 . .
C7 C8B H8D 109.5 . .
C7 C8B H8E 109.5 . .
H8D C8B H8E 109.5 . .
C7 C8B H8F 109.5 . .
H8D C8B H8F 109.5 . .
H8E C8B H8F 109.5 . .
C10 C9 Sn3 116.8(8) . .
C10 C9 H9A 108.1 . .
Sn3 C9 H9A 108.1 . .
C10 C9 H9B 108.1 . .
Sn3 C9 H9B 108.1 . .
H9A C9 H9B 107.3 . .
C11 C10 C9 111.3(12) . .
C11 C10 H10A 109.4 . .
C9 C10 H10A 109.4 . .
C11 C10 H10B 109.4 . .
C9 C10 H10B 109.4 . .
H10A C10 H10B 108.0 . .
C12 C11 C10 112.5(15) . .
C12 C11 H11A 109.1 . .
C10 C11 H11A 109.1 . .
C12 C11 H11B 109.1 . .
C10 C11 H11B 109.1 . .
H11A C11 H11B 107.8 . .
C11 C12 H12A 109.5 . .
C11 C12 H12B 109.5 . .
H12A C12 H12B 109.5 . .
C11 C12 H12C 109.5 . .
H12A C12 H12C 109.5 . .
H12B C12 H12C 109.5 . .
O6 C13 O5 126.2(10) . .
O6 C13 C14 118.6(10) . .
O5 C13 C14 115.2(8) . .
N1 C14 C15 121.4(9) . .
N1 C14 C13 112.5(8) . .
C15 C14 C13 126.1(9) . .
C14 C15 C16 119.4(10) . .
C14 C15 H15A 120.3 . .
C16 C15 H15A 120.3 . .
C15 C16 C17 118.6(11) . .
C15 C16 H16A 120.7 . .
C17 C16 H16A 120.7 . .
C18 C17 C16 119.4(10) . .
C18 C17 H17A 120.3 . .
C16 C17 H17A 120.3 . .
N1 C18 C17 121.2(9) . .
N1 C18 C19 111.8(8) . .
C17 C18 C19 127.0(8) . .
O7 C19 O8 125.6(8) . .
O7 C19 C18 118.3(8) . .
O8 C19 C18 116.0(7) . .
O10 C20 O9 124.5(10) . .
O10 C20 C21 119.4(10) . .
O9 C20 C21 116.0(8) . .
N2 C21 C22 121.5(9) . .
N2 C21 C20 112.2(8) . .
C22 C21 C20 126.3(9) . .
C21 C22 C23 118.9(10) . .
C21 C22 H22A 120.6 . .
C23 C22 H22A 120.6 . .
C24 C23 C22 119.9(10) . .
C24 C23 H23A 120.0 . .
C22 C23 H23A 120.0 . .
C23 C24 C25 118.2(10) . .
C23 C24 H24A 120.9 . .
C25 C24 H24A 120.9 . .
N2 C25 C24 121.7(9) . .
N2 C25 C26 113.0(8) . .
C24 C25 C26 125.3(9) . .
O11 C26 O12 125.7(8) . .
O11 C26 C25 119.9(8) . .
O12 C26 C25 114.3(7) . .
O13 C27 O14 124.9(9) . .
O13 C27 C28 117.0(8) . .
O14 C27 C28 117.9(9) . .
N3 C28 C29 120.5(9) . .
N3 C28 C27 112.3(7) . .
C29 C28 C27 127.1(9) . .
C28 C29 C30 118.6(10) . .
C28 C29 H29A 120.7 . .
C30 C29 H29A 120.7 . .
C31 C30 C29 120.8(10) . .
C31 C30 H30A 119.6 . .
C29 C30 H30A 119.6 . .
C30 C31 C32 118.9(10) . .
C30 C31 H31A 120.5 . .
C32 C31 H31A 120.5 . .
N3 C32 C31 119.6(9) . .
N3 C32 C33 113.7(7) . .
C31 C32 C33 126.6(9) . .
O15 C33 O16 124.7(8) . .
O15 C33 C32 120.2(8) . .
O16 C33 C32 114.8(7) . .
O4 C34 H34A 109.5 . .
O4 C34 H34B 109.5 . .
H34A C34 H34B 109.5 . .
O4 C34 H34C 109.5 . .
H34A C34 H34C 109.5 . .
H34B C34 H34C 109.5 . .

loop_
_geom_bond_atom_site_label_1
_geom_bond_atom_site_label_2
_geom_bond_distance
_geom_bond_site_symmetry_2
Sn1 O3 2.033(5) .
Sn1 C1 2.143(10) .
Sn1 O1 2.219(5) .
Sn1 O5 2.238(6) .
Sn1 O8 2.245(6) .
Sn1 N1 2.278(7) .
Sn1 O4 2.324(6) .
Sn1 Na1 3.5962(5) .
Sn2 O1 2.014(5) .
Sn2 C5 2.123(10) .
Sn2 O2 2.210(5) .
Sn2 O12 2.233(6) .
Sn2 O9 2.234(6) .
Sn2 N2 2.251(8) .
Sn2 O4 2.356(6) .
Sn2 Na1 3.5834(5) .
Sn3 O2 2.021(5) .
Sn3 C9 2.143(9) .
Sn3 O3 2.217(5) .
Sn3 O16 2.238(5) .
Sn3 O13 2.243(7) .
Sn3 N3 2.270(7) .
Sn3 O4 2.298(5) .
Sn3 Na1 3.5775(5) .
Na1 O2 2.506(6) 3_666
Na1 O2 2.506(6) .
Na1 O1 2.576(5) .
Na1 O1 2.576(5) 3_666
Na1 O3 2.576(6) .
Na1 O3 2.576(6) 3_666
O4 C34 1.513(10) .
O5 C13 1.270(12) .
O6 C13 1.223(12) .
O7 C19 1.239(11) .
O8 C19 1.262(11) .
O9 C20 1.278(12) .
O10 C20 1.228(11) .
O11 C26 1.232(11) .
O12 C26 1.272(11) .
O13 C27 1.247(12) .
O14 C27 1.258(12) .
O15 C33 1.231(10) .
O16 C33 1.278(10) .
N1 C14 1.334(12) .
N1 C18 1.351(11) .
N2 C25 1.325(12) .
N2 C21 1.360(11) .
N3 C32 1.337(11) .
N3 C28 1.350(11) .
C1 C2B 1.482(17) .
C1 C2 1.511(19) .
C1 H1A 0.9700 .
C1 H1B 0.9700 .
C1 H1C 0.9700 .
C1 H1D 0.9700 .
C2 C3 1.526(19) .
C2 H2A 0.9700 .
C2 H2B 0.9700 .
C3 C4 1.51(2) .
C3 H3A 0.9700 .
C3 H3B 0.9700 .
C4 H4A 0.9600 .
C4 H4B 0.9600 .
C4 H4C 0.9600 .
C2B C3B 1.533(18) .
C2B H2C 0.9700 .
C2B H2D 0.9700 .
C3B C4B 1.50(2) .
C3B H3C 0.9700 .
C3B H3D 0.9700 .
C4B H4D 0.9600 .
C4B H4E 0.9600 .
C4B H4F 0.9600 .
C5 C6 1.508(16) .
C5 H5A 0.9700 .
C5 H5B 0.9700 .
C6 C7 1.56(3) .
C6 H6A 0.9700 .
C6 H6B 0.9700 .
C7 C8B 1.493(19) .
C7 C8 1.485(19) .
C7 H7A 0.9700 .
C7 H7B 0.9700 .
C7 H7C 0.9700 .
C7 H7D 0.9700 .
C8 H8A 0.9600 .
C8 H8B 0.9600 .
C8 H8C 0.9600 .
C8B H8D 0.9600 .
C8B H8E 0.9600 .
C8B H8F 0.9600 .
C9 C10 1.519(13) .
C9 H9A 0.9700 .
C9 H9B 0.9700 .
C10 C11 1.504(14) .
C10 H10A 0.9700 .
C10 H10B 0.9700 .
C11 C12 1.487(17) .
C11 H11A 0.9700 .
C11 H11B 0.9700 .
C12 H12A 0.9600 .
C12 H12B 0.9600 .
C12 H12C 0.9600 .
C13 C14 1.529(13) .
C14 C15 1.365(15) .
C15 C16 1.369(18) .
C15 H15A 0.9300 .
C16 C17 1.405(16) .
C16 H16A 0.9300 .
C17 C18 1.344(13) .
C17 H17A 0.9300 .
C18 C19 1.518(12) .
C20 C21 1.508(14) .
C21 C22 1.354(15) .
C22 C23 1.393(17) .
C22 H22A 0.9300 .
C23 C24 1.370(15) .
C23 H23A 0.9300 .
C24 C25 1.392(14) .
C24 H24A 0.9300 .
C25 C26 1.525(12) .
C27 C28 1.513(13) .
C28 C29 1.374(14) .
C29 C30 1.374(17) .
C29 H29A 0.9300 .
C30 C31 1.368(16) .
C30 H30A 0.9300 .
C31 C32 1.394(12) .
C31 H31A 0.9300 .
C32 C33 1.495(11) .
C34 H34A 0.9600 .
C34 H34B 0.9600 .
C34 H34C 0.9600 .
